data_7135774
loop_
_publ_author_name
'Song, Jinshuai'
'Zhang, Shuhan'
'Wang, Shi-Qing'
'Schipper, Desmond'
'Yang, Xiaoping'

_publ_section_title
;
 Construction of a Cd<sub>6</sub>Eu<sub>4</sub>-containing coordination
 polymer for luminescence detection of ketoprofen as an anti-inflammatory
 drug.
;
_journal_issue 41
_journal_name_full 'Chemical communications (Cambridge, England)'
_journal_page_first 10450
_journal_page_last 10454
_journal_paper_doi 10.1039/d6cc01054g
_journal_volume 62
_journal_year 2026
_chemical_formula_sum 'C39 H65 Cd3 Cl6 Eu2 N7 O19'
_chemical_formula_weight 1789.80
_chemical_name_systematic Cd6Eu4-polymer
_chemical_properties_physical Heat-sensitive
_space_group_IT_number 60
_space_group_name_Hall '-P 2n 2ab'
_space_group_name_H-M_alt 'P b c n'
_symmetry_cell_setting orthorhombic
_symmetry_space_group_name_H-M 'P b c n'
_atom_sites_solution_hydrogens geom
_atom_sites_solution_primary direct
_atom_sites_solution_secondary difmap
_audit_creation_method SHELXL-97
_audit_update_record
;
2026-02-09 deposited with the CCDC.	2026-04-22 downloaded from the CCDC.
;
_cell_angle_alpha 90.00
_cell_angle_beta 90.00
_cell_angle_gamma 90.00
_cell_formula_units_Z 8
_cell_length_a 12.5924(11)
_cell_length_b 29.4736(18)
_cell_length_c 36.5786(13)
_cell_measurement_reflns_used 9690
_cell_measurement_temperature 190(1)
_cell_measurement_theta_max 31.1176
_cell_measurement_theta_min 1.2301
_cell_volume 13575.9(15)
_computing_cell_refinement 'Collect software, Nonius B.V. 1998'
_computing_data_collection 'Collect software, Nonius B.V. 1998'
_computing_data_reduction
;
DENZO and Scalepack (Otwinoski and Minor, 1997)
;
_computing_molecular_graphics 'XP SHELXTL/PC, Siemens Analytical'
_computing_structure_refinement 'XL SHELXTL/PC, Siemens Analytical'
_computing_structure_solution
;

SIR97 - Altomare A., Burla M.C., Camalli M., Cascarano G.L., Giacovazzo C., 
Guagliardi A., Moliterni A.G.G., Polidori G.,Spagna R.
;
_diffrn_ambient_temperature 190(1)
_diffrn_detector_area_resol_mean 13.6612
_diffrn_measured_fraction_theta_full 0.989
_diffrn_measured_fraction_theta_max 0.989
_diffrn_measurement_device_type 'Mercury2 (2x2 bin mode)'
_diffrn_measurement_method dtprofit.ref
_diffrn_radiation_monochromator graphite
_diffrn_radiation_source 'fine-focus sealed tube'
_diffrn_radiation_type MoK\a
_diffrn_radiation_wavelength 0.71073
_diffrn_reflns_av_R_equivalents 0.0000
_diffrn_reflns_av_sigmaI/netI 0.1022
_diffrn_reflns_limit_h_max 14
_diffrn_reflns_limit_h_min 0
_diffrn_reflns_limit_k_max 34
_diffrn_reflns_limit_k_min 0
_diffrn_reflns_limit_l_max 43
_diffrn_reflns_limit_l_min 0
_diffrn_reflns_number 11814
_diffrn_reflns_theta_full 25.00
_diffrn_reflns_theta_max 25.00
_diffrn_reflns_theta_min 1.77
_exptl_absorpt_coefficient_mu 3.044
_exptl_absorpt_correction_T_max 1.0000
_exptl_absorpt_correction_T_min 0.8320
_exptl_absorpt_correction_type multi-scan
_exptl_absorpt_process_details 'DENZO and Scalepack (Otwinoski and Minor, 1997)'
_exptl_crystal_colour Yellow
_exptl_crystal_density_diffrn 1.751
_exptl_crystal_density_method 'not measured'
_exptl_crystal_description Block
_exptl_crystal_F_000 6976
_exptl_crystal_preparation Luminescent
_exptl_crystal_recrystallization_method 'Vapour deposition'
_exptl_crystal_size_max 0.16
_exptl_crystal_size_mid 0.12
_exptl_crystal_size_min 0.10
_refine_diff_density_max 2.108
_refine_diff_density_min -1.210
_refine_diff_density_rms 0.225
_refine_ls_extinction_method none
_refine_ls_goodness_of_fit_ref 1.046
_refine_ls_hydrogen_treatment constr
_refine_ls_matrix_type full
_refine_ls_number_parameters 687
_refine_ls_number_reflns 11814
_refine_ls_number_restraints 528
_refine_ls_restrained_S_all 1.071
_refine_ls_R_factor_all 0.1778
_refine_ls_R_factor_gt 0.0903
_refine_ls_shift/su_max 0.001
_refine_ls_shift/su_mean 0.000
_refine_ls_structure_factor_coef Fsqd
_refine_ls_weighting_details 'calc w=1/[\s^2^(Fo^2^)+(0.2000P)^2^+0.0000P] where P=(Fo^2^+2Fc^2^)/3'
_refine_ls_weighting_scheme calc
_refine_ls_wR_factor_gt 0.2220
_refine_ls_wR_factor_ref 0.2474
_reflns_number_gt 6483
_reflns_number_total 11814
_reflns_threshold_expression >2sigma(I)
_cod_data_source_file d6cc01054g2.cif
_cod_data_source_block Cd6Eu4-polymer
_cod_depositor_comments
;
The following automatic conversions were performed:

data item '_exptl_absorpt_correction_type' value 'Multi-scan' was
changed to 'multi-scan' in accordance with the
/home/data/users/saulius/crontab/automatic-downloads/rss-feeds/RSC/lib/dictionaries/cif_core.dic
dictionary named 'cif_core.dic' version 2.4.2 last updated on
2011-04-26.

Automatic conversion script
Id: cif_fix_values 8170 2020-07-09 18:12:32Z antanas 

 Adding full bibliography for 7135774.cif.
;
_cod_original_sg_symbol_H-M Pbcn
_cod_database_code 7135774

loop_
_symmetry_equiv_pos_as_xyz
'x, y, z'
'-x+1/2, -y+1/2, z+1/2'
'-x, y, -z+1/2'
'x+1/2, -y+1/2, -z'
'-x, -y, -z'
'x-1/2, y-1/2, -z-1/2'
'x, -y, z-1/2'
'-x-1/2, y-1/2, z'

loop_
_atom_site_label
_atom_site_type_symbol
_atom_site_fract_x
_atom_site_fract_y
_atom_site_fract_z
_atom_site_U_iso_or_equiv
_atom_site_adp_type
_atom_site_occupancy
_atom_site_symmetry_multiplicity
_atom_site_calc_flag
_atom_site_refinement_flags
_atom_site_disorder_assembly
_atom_site_disorder_group
Eu1 Eu 0.59030(9) 0.51765(4) 0.29452(2) 0.0804(4) Uani 1 1 d U . .
Eu2 Eu 0.63196(10) 0.60820(4) 0.22102(3) 0.0950(5) Uani 1 1 d U . .
Cd1 Cd 0.72940(15) 0.60172(6) 0.36731(4) 0.1049(6) Uani 1 1 d U . .
Cd2 Cd 0.40974(16) 0.41910(5) 0.33618(4) 0.0996(6) Uani 1 1 d U . .
Cd3 Cd 0.43685(17) 0.52764(5) 0.45826(3) 0.1037(6) Uani 1 1 d U . .
Cl1 Cl 0.7050(7) 0.6711(2) 0.33104(18) 0.141(2) Uani 1 1 d U . .
Cl2 Cl 0.2450(8) 0.4172(4) 0.3018(2) 0.175(3) Uani 1 1 d U . .
Cl3 Cl 0.4833(9) 0.3476(3) 0.3517(3) 0.174(3) Uani 1 1 d U . .
Cl4 Cl 0.2764(9) 0.5669(4) 0.4709(3) 0.191(4) Uani 1 1 d U . .
Cl5 Cl 0.5706(9) 0.5487(3) 0.5086(2) 0.177(3) Uani 1 1 d U . .
Cl6 Cl 0.8809(11) 0.5830(5) 0.4003(4) 0.238(5) Uani 1 1 d U . .
N1 N 0.6039(13) 0.6035(5) 0.4161(4) 0.085(4) Uani 1 1 d U . .
N2 N 0.5285(13) 0.5667(5) 0.4145(4) 0.085(4) Uani 1 1 d U . .
N3 N 0.4034(13) 0.4922(5) 0.4026(5) 0.083(4) Uani 1 1 d U . .
N4 N 0.3457(15) 0.4524(6) 0.3919(5) 0.101(5) Uani 1 1 d U . .
N5 N 0.765(3) 0.4431(16) 0.4018(14) 0.282(18) Uani 1 1 d DU . .
N6 N 0.864(3) 0.5216(12) 0.1471(11) 0.200(13) Uani 1 1 d DU . .
N7 N 0.621(3) 0.6796(11) 0.1161(11) 0.211(10) Uani 1 1 d DU . .
O1 O 0.6895(15) 0.7294(6) 0.5413(5) 0.126(5) Uani 1 1 d U . .
O2 O 0.8181(18) 0.7755(7) 0.4985(6) 0.156(7) Uani 1 1 d U . .
O3 O 0.843(2) 0.7540(10) 0.4264(8) 0.209(10) Uani 1 1 d U . .
O4 O 0.5847(10) 0.5589(4) 0.3536(3) 0.082(3) Uani 1 1 d U . .
O5 O 0.4535(11) 0.4917(4) 0.3410(3) 0.082(3) Uani 1 1 d U . .
O6 O -0.002(3) 0.3661(13) 0.4806(12) 0.267(14) Uani 1 1 d DU . .
O7 O -0.011(3) 0.3054(14) 0.4262(10) 0.265(13) Uani 1 1 d DU . .
O8 O 0.097(3) 0.3081(12) 0.3712(10) 0.250(14) Uani 1 1 d DU . .
O9 O 0.6710(16) 0.4696(5) 0.3422(5) 0.126(5) Uani 1 1 d U . .
O10 O 0.5123(10) 0.4420(4) 0.2803(3) 0.081(3) Uani 1 1 d U . .
O11 O 0.7584(13) 0.5568(5) 0.3109(4) 0.107(4) Uani 1 1 d U . .
O12 O 0.7831(13) 0.5834(5) 0.2549(5) 0.118(5) Uani 1 1 d U . .
O13 O 0.5870(9) 0.5286(4) 0.2299(3) 0.071(3) Uani 1 1 d U . .
H13B H 0.6383 0.5088 0.2177 0.085 Uiso 1 1 calc R . .
O14 O 0.5567(10) 0.5963(4) 0.2813(3) 0.071(3) Uani 1 1 d U . .
H14A H 0.5902 0.6161 0.2994 0.085 Uiso 1 1 calc R . .
O15 O 0.5794(17) 0.6836(6) 0.2354(5) 0.144(6) Uani 1 1 d U . .
O16 O 0.7370(15) 0.5663(6) 0.1763(5) 0.127(5) Uani 1 1 d DU . .
O17 O 0.582(2) 0.6376(9) 0.1637(7) 0.184(8) Uani 1 1 d DU . .
O18 O 0.7851(18) 0.6615(8) 0.2032(6) 0.175(7) Uani 1 1 d DU . .
H18A H 0.7686 0.6607 0.1815 0.211 Uiso 1 1 calc R . .
O19 O 0.7401(16) 0.4715(6) 0.2700(5) 0.146(6) Uani 1 1 d DU . .
H19B H 0.7680 0.4953 0.2634 0.176 Uiso 1 1 calc R . .
C1 C 0.627(3) 0.7059(13) 0.5675(12) 0.199(15) Uani 1 1 d U . .
H1A H 0.6309 0.7215 0.5905 0.299 Uiso 1 1 calc R . .
H1B H 0.6541 0.6756 0.5703 0.299 Uiso 1 1 calc R . .
H1C H 0.5549 0.7047 0.5594 0.299 Uiso 1 1 calc R . .
C2 C 0.697(2) 0.7123(8) 0.5074(7) 0.115(7) Uani 1 1 d U . .
C3 C 0.642(2) 0.6774(8) 0.4939(7) 0.118(8) Uani 1 1 d U . .
H3A H 0.5964 0.6611 0.5090 0.141 Uiso 1 1 calc R . .
C4 C 0.6529(18) 0.6656(7) 0.4570(5) 0.093(6) Uani 1 1 d U . .
C5 C 0.716(3) 0.6857(11) 0.4341(10) 0.163(11) Uani 1 1 d U . .
H5A H 0.7179 0.6762 0.4098 0.195 Uiso 1 1 calc R . .
C6 C 0.783(3) 0.7226(11) 0.4457(9) 0.152(10) Uani 1 1 d U . .
C7 C 0.761(2) 0.7338(9) 0.4839(8) 0.125(8) Uani 1 1 d U . .
C8 C 0.792(3) 0.8176(12) 0.4786(10) 0.188(14) Uani 1 1 d U . .
H8A H 0.8313 0.8424 0.4891 0.282 Uiso 1 1 calc R . .
H8B H 0.7176 0.8235 0.4805 0.282 Uiso 1 1 calc R . .
H8C H 0.8116 0.8143 0.4534 0.282 Uiso 1 1 calc R . .
C9 C 0.860(4) 0.7356(15) 0.3872(14) 0.243(15) Uani 1 1 d U . .
H9A H 0.9084 0.7550 0.3743 0.364 Uiso 1 1 calc R . .
H9B H 0.7933 0.7348 0.3746 0.364 Uiso 1 1 calc R . .
H9C H 0.8891 0.7055 0.3884 0.364 Uiso 1 1 calc R . .
C10 C 0.5830(17) 0.6272(6) 0.4447(5) 0.085(5) Uani 1 1 d U . .
H10A H 0.5225 0.6204 0.4582 0.102 Uiso 1 1 calc R . .
C11 C 0.5291(15) 0.5472(6) 0.3806(5) 0.079(5) Uani 1 1 d DU . .
C12 C 0.4601(14) 0.5070(5) 0.3738(5) 0.072(5) Uani 1 1 d DU . .
C13 C 0.282(2) 0.4388(9) 0.4178(7) 0.124(8) Uani 1 1 d U . .
H13A H 0.2848 0.4565 0.4388 0.148 Uiso 1 1 calc R . .
C14 C 0.214(2) 0.4033(10) 0.4197(8) 0.134(8) Uani 1 1 d DU . .
C15 C 0.147(3) 0.4033(10) 0.4528(9) 0.145(10) Uani 1 1 d DU . .
H15A H 0.1576 0.4225 0.4725 0.174 Uiso 1 1 calc R . .
C16 C 0.067(3) 0.3720(14) 0.4513(13) 0.199(15) Uani 1 1 d DU . .
C17 C 0.065(3) 0.3375(14) 0.4258(11) 0.173(13) Uani 1 1 d DU . .
C18 C 0.114(3) 0.3396(14) 0.3962(12) 0.175(13) Uani 1 1 d U . .
C19 C 0.190(3) 0.3744(12) 0.3927(10) 0.179(11) Uani 1 1 d DU . .
H19A H 0.2248 0.3775 0.3705 0.215 Uiso 1 1 calc R . .
C20 C 0.029(4) 0.3827(17) 0.5203(13) 0.274(17) Uani 1 1 d DU . .
H20A H -0.0248 0.3735 0.5373 0.410 Uiso 1 1 calc R . .
H20B H 0.0352 0.4151 0.5205 0.410 Uiso 1 1 calc R . .
H20C H 0.0958 0.3695 0.5273 0.410 Uiso 1 1 calc R . .
C21 C -0.007(4) 0.2734(19) 0.4607(14) 0.279(18) Uani 1 1 d DU . .
H21A H -0.0653 0.2525 0.4598 0.418 Uiso 1 1 calc R . .
H21B H -0.0120 0.2914 0.4826 0.418 Uiso 1 1 calc R . .
H21C H 0.0587 0.2568 0.4609 0.418 Uiso 1 1 calc R . .
C22 C 0.192(4) 0.3062(18) 0.3424(13) 0.28(2) Uani 1 1 d DU . .
H22A H 0.1772 0.2834 0.3243 0.413 Uiso 1 1 calc R . .
H22B H 0.2569 0.2988 0.3548 0.413 Uiso 1 1 calc R . .
H22C H 0.1993 0.3351 0.3307 0.413 Uiso 1 1 calc R . .
C23 C 0.672(4) 0.4166(15) 0.4115(13) 0.27(2) Uani 1 1 d DU . .
H23A H 0.6183 0.4204 0.3932 0.410 Uiso 1 1 calc R . .
H23B H 0.6454 0.4267 0.4347 0.410 Uiso 1 1 calc R . .
H23C H 0.6914 0.3851 0.4131 0.410 Uiso 1 1 calc R . .
C24 C 0.838(5) 0.4684(19) 0.4271(15) 0.31(2) Uani 1 1 d DU . .
H24A H 0.8388 0.4537 0.4505 0.459 Uiso 1 1 calc R . .
H24B H 0.8134 0.4990 0.4299 0.459 Uiso 1 1 calc R . .
H24C H 0.9084 0.4685 0.4171 0.459 Uiso 1 1 calc R . .
C25 C 0.743(3) 0.4749(11) 0.3678(9) 0.163(10) Uani 1 1 d DU . .
H25A H 0.7797 0.5022 0.3660 0.196 Uiso 1 1 d R . .
C26 C 0.958(4) 0.5013(18) 0.1565(15) 0.30(3) Uani 1 1 d DU . .
H26A H 0.9878 0.5163 0.1774 0.443 Uiso 1 1 calc R . .
H26B H 1.0070 0.5035 0.1364 0.443 Uiso 1 1 calc R . .
H26C H 0.9460 0.4699 0.1621 0.443 Uiso 1 1 calc R . .
C27 C 0.846(3) 0.5518(14) 0.1193(12) 0.231(18) Uani 1 1 d DU . .
H27A H 0.7771 0.5650 0.1221 0.346 Uiso 1 1 calc R . .
H27B H 0.8504 0.5362 0.0963 0.346 Uiso 1 1 calc R . .
H27C H 0.8991 0.5753 0.1202 0.346 Uiso 1 1 calc R . .
C28 C 0.823(3) 0.5389(11) 0.1740(11) 0.169(12) Uani 1 1 d DU . .
H28A H 0.8560 0.5324 0.1961 0.203 Uiso 1 1 calc R . .
C29 C 0.920(4) 0.7037(16) 0.1765(12) 0.23(2) Uani 1 1 d DU . .
H29A H 0.9607 0.7310 0.1736 0.352 Uiso 1 1 calc R . .
H29B H 0.8745 0.6996 0.1558 0.352 Uiso 1 1 calc R . .
H29C H 0.9674 0.6782 0.1785 0.352 Uiso 1 1 calc R . .
C30 C 0.853(4) 0.7072(13) 0.2112(12) 0.227(14) Uani 1 1 d DU . .
H30A H 0.8089 0.7342 0.2117 0.273 Uiso 1 1 calc R . .
H30B H 0.8947 0.7051 0.2334 0.273 Uiso 1 1 calc R . .
C31 C 0.682(4) 0.6783(13) 0.0771(10) 0.233(13) Uani 1 1 d DU . .
H31A H 0.6647 0.7049 0.0633 0.350 Uiso 1 1 calc R . .
H31B H 0.6607 0.6518 0.0638 0.350 Uiso 1 1 calc R . .
H31C H 0.7575 0.6773 0.0812 0.350 Uiso 1 1 calc R . .
C32 C 0.528(3) 0.7074(14) 0.1274(12) 0.227(13) Uani 1 1 d DU . .
H32A H 0.5213 0.7331 0.1113 0.341 Uiso 1 1 calc R . .
H32B H 0.5380 0.7178 0.1520 0.341 Uiso 1 1 calc R . .
H32C H 0.4648 0.6893 0.1261 0.341 Uiso 1 1 calc R . .
C33 C 0.5000 0.7479(17) 0.2500 0.216(18) Uani 1 2 d SDU . .
H33A H 0.4368 0.7587 0.2618 0.324 Uiso 0.50 1 calc PR . .
H33B H 0.5020 0.7587 0.2253 0.324 Uiso 0.50 1 calc PR . .
H33C H 0.5612 0.7587 0.2630 0.324 Uiso 0.50 1 calc PR . .
C34 C 0.5000 0.6978(18) 0.2500 0.186(17) Uani 1 2 d SDU . .
C35 C 0.9320(19) 0.5866(11) 0.2967(9) 0.152(9) Uani 1 1 d DU . .
H35A H 0.9457 0.5793 0.3219 0.228 Uiso 1 1 calc R . .
H35B H 0.9442 0.6184 0.2928 0.228 Uiso 1 1 calc R . .
H35C H 0.9786 0.5693 0.2813 0.228 Uiso 1 1 calc R . .
C36 C 0.8217(18) 0.5757(8) 0.2879(7) 0.112(7) Uani 1 1 d DU . .
C37 C 0.5000 0.3700(11) 0.2500 0.125(10) Uani 1 2 d SU . .
H37A H 0.4912 0.3592 0.2254 0.187 Uiso 0.50 1 calc PR . .
H37B H 0.4426 0.3592 0.2649 0.187 Uiso 0.50 1 calc PR . .
H37C H 0.5662 0.3592 0.2597 0.187 Uiso 0.50 1 calc PR . .
C38 C 0.5000 0.4229(11) 0.2500 0.099(8) Uani 1 2 d SU . .
C39 C 0.637(3) 0.6334(12) 0.1313(10) 0.224(14) Uani 1 1 d DU . .
H39A H 0.6729 0.6086 0.1217 0.268 Uiso 1 1 calc R . .
C40 C 0.816(3) 0.4371(11) 0.2709(9) 0.175(7) Uani 1 1 d DU . .
H40A H 0.8835 0.4520 0.2663 0.210 Uiso 1 1 calc R . .
H40B H 0.8019 0.4184 0.2497 0.210 Uiso 1 1 calc R . .
C41 C 0.837(3) 0.4038(11) 0.3023(10) 0.208(11) Uani 1 1 d DU . .
H41A H 0.8664 0.3762 0.2926 0.313 Uiso 1 1 calc R . .
H41B H 0.7721 0.3973 0.3148 0.313 Uiso 1 1 calc R . .
H41C H 0.8871 0.4170 0.3191 0.313 Uiso 1 1 calc R . .

loop_
_atom_site_aniso_label
_atom_site_aniso_U_11
_atom_site_aniso_U_22
_atom_site_aniso_U_33
_atom_site_aniso_U_23
_atom_site_aniso_U_13
_atom_site_aniso_U_12
Eu1 0.1054(8) 0.0966(8) 0.0391(5) -0.0034(4) -0.0015(5) 0.0043(5)
Eu2 0.1233(10) 0.1105(9) 0.0511(5) 0.0032(5) 0.0081(5) -0.0221(7)
Cd1 0.1282(14) 0.1291(14) 0.0575(8) -0.0133(8) -0.0036(8) -0.0123(10)
Cd2 0.1492(16) 0.0878(11) 0.0617(8) 0.0075(7) 0.0102(9) -0.0083(10)
Cd3 0.1748(18) 0.1010(11) 0.0353(6) 0.0038(6) 0.0065(8) -0.0038(10)
Cl1 0.181(6) 0.135(5) 0.106(4) 0.006(4) -0.001(4) -0.027(4)
Cl2 0.178(6) 0.214(7) 0.133(5) -0.019(5) -0.004(5) -0.039(6)
Cl3 0.215(7) 0.143(5) 0.164(6) 0.027(5) 0.026(6) 0.024(5)
Cl4 0.197(7) 0.200(7) 0.177(7) -0.006(6) 0.036(6) 0.030(6)
Cl5 0.257(8) 0.158(6) 0.116(5) 0.037(4) -0.061(5) -0.040(5)
Cl6 0.215(8) 0.295(9) 0.205(8) -0.043(7) -0.033(7) 0.051(7)
N1 0.102(8) 0.085(8) 0.068(7) -0.008(6) -0.002(7) -0.003(7)
N2 0.091(8) 0.098(8) 0.065(7) 0.013(6) -0.008(6) 0.002(7)
N3 0.093(8) 0.075(7) 0.082(8) 0.005(6) -0.006(7) -0.012(7)
N4 0.105(9) 0.116(9) 0.082(8) 0.006(7) 0.018(7) -0.001(8)
N5 0.28(2) 0.28(2) 0.28(2) 0.008(10) 0.010(10) -0.003(10)
N6 0.191(15) 0.204(15) 0.204(15) -0.005(10) 0.009(10) -0.002(10)
N7 0.218(13) 0.210(12) 0.205(13) 0.013(8) 0.004(8) 0.000(8)
O1 0.150(9) 0.131(8) 0.098(8) -0.005(7) 0.007(8) -0.016(8)
O2 0.164(10) 0.148(10) 0.157(10) -0.008(8) -0.006(8) -0.005(8)
O3 0.209(13) 0.210(12) 0.210(12) 0.002(9) 0.000(9) -0.013(9)
O4 0.096(7) 0.098(7) 0.051(5) -0.004(5) 0.008(5) -0.008(6)
O5 0.113(7) 0.073(6) 0.060(6) -0.001(5) 0.020(6) -0.010(6)
O6 0.261(16) 0.278(16) 0.263(15) -0.007(10) 0.020(10) -0.015(10)
O7 0.264(16) 0.268(16) 0.264(16) -0.002(10) 0.003(10) -0.004(10)
O8 0.258(16) 0.244(16) 0.250(16) -0.001(10) 0.004(10) -0.012(10)
O9 0.141(9) 0.116(8) 0.121(8) -0.006(7) -0.010(7) 0.000(7)
O10 0.098(7) 0.079(6) 0.064(6) 0.008(5) -0.005(5) 0.002(6)
O11 0.113(8) 0.122(8) 0.084(7) -0.012(7) -0.003(7) 0.002(7)
O12 0.114(8) 0.136(8) 0.104(8) 0.008(7) 0.008(7) -0.017(7)
O13 0.079(6) 0.086(6) 0.047(5) 0.006(5) 0.001(5) -0.002(5)
O14 0.097(7) 0.068(6) 0.049(5) -0.007(5) -0.001(5) 0.005(5)
O15 0.158(10) 0.137(9) 0.138(10) 0.010(8) 0.004(8) 0.000(8)
O16 0.133(9) 0.146(9) 0.103(8) -0.014(7) 0.006(7) -0.008(8)
O17 0.177(12) 0.197(12) 0.179(11) 0.017(9) -0.006(9) -0.008(9)
O18 0.177(11) 0.182(10) 0.167(11) 0.040(8) 0.002(9) -0.008(8)
O19 0.151(9) 0.142(8) 0.146(9) -0.012(7) -0.005(7) 0.014(7)
C1 0.204(17) 0.201(17) 0.192(17) -0.015(10) 0.003(10) 0.003(10)
C2 0.122(11) 0.113(10) 0.109(10) -0.022(9) 0.010(9) -0.011(9)
C3 0.127(11) 0.114(11) 0.113(11) -0.013(9) 0.008(9) -0.005(9)
C4 0.107(10) 0.101(9) 0.070(8) 0.002(8) 0.000(8) -0.005(8)
C5 0.163(14) 0.166(14) 0.159(14) -0.005(10) 0.007(10) -0.007(10)
C6 0.163(13) 0.149(13) 0.144(13) 0.005(9) 0.005(9) -0.014(9)
C7 0.133(11) 0.123(11) 0.118(11) -0.023(9) -0.004(9) -0.012(9)
C8 0.198(16) 0.179(16) 0.186(16) 0.003(10) 0.003(10) 0.000(10)
C9 0.251(18) 0.246(18) 0.230(15) -0.008(10) 0.008(10) -0.006(10)
C10 0.104(9) 0.088(9) 0.063(8) 0.003(7) -0.015(7) -0.002(8)
C11 0.089(9) 0.082(9) 0.067(8) 0.008(7) 0.015(7) -0.006(7)
C12 0.084(9) 0.067(8) 0.065(8) -0.009(7) -0.006(7) 0.004(7)
C13 0.124(11) 0.129(11) 0.118(11) 0.015(9) 0.011(9) -0.010(9)
C14 0.129(12) 0.137(11) 0.137(11) 0.011(8) 0.010(9) -0.016(9)
C15 0.148(13) 0.143(12) 0.143(13) -0.006(9) 0.001(9) -0.003(9)
C16 0.198(18) 0.203(17) 0.196(17) 0.008(10) 0.008(10) -0.004(10)
C17 0.174(15) 0.174(15) 0.171(15) 0.001(10) 0.008(10) -0.004(10)
C18 0.182(16) 0.176(15) 0.167(15) 0.008(10) 0.011(10) -0.005(10)
C19 0.186(15) 0.181(14) 0.170(13) -0.013(9) -0.002(10) -0.005(10)
C20 0.27(2) 0.28(2) 0.272(18) -0.006(10) -0.001(10) -0.006(10)
C21 0.28(2) 0.28(2) 0.278(19) 0.006(10) -0.005(10) -0.001(10)
C22 0.27(3) 0.28(3) 0.27(3) -0.006(10) 0.001(10) -0.007(10)
C23 0.27(3) 0.28(3) 0.27(3) 0.001(10) -0.005(10) -0.001(10)
C24 0.30(2) 0.31(2) 0.30(2) -0.004(10) -0.004(10) -0.004(10)
C25 0.156(13) 0.174(14) 0.159(13) 0.002(10) -0.021(9) -0.007(9)
C26 0.30(3) 0.29(3) 0.29(3) 0.006(10) 0.000(10) 0.005(10)
C27 0.23(2) 0.24(2) 0.23(2) 0.002(10) 0.005(10) -0.009(10)
C28 0.174(15) 0.173(15) 0.161(15) -0.007(10) 0.000(10) -0.005(10)
C29 0.24(2) 0.24(2) 0.23(2) 0.002(10) -0.001(10) -0.001(10)
C30 0.227(16) 0.222(15) 0.232(17) -0.012(10) -0.008(10) -0.012(10)
C31 0.234(15) 0.231(15) 0.234(15) 0.001(9) 0.004(9) -0.001(9)
C32 0.234(15) 0.225(15) 0.222(15) 0.012(9) 0.002(9) -0.003(9)
C33 0.22(2) 0.205(18) 0.22(2) 0.000 0.002(10) 0.000
C34 0.18(2) 0.191(18) 0.18(2) 0.000 -0.002(10) 0.000
C35 0.142(11) 0.156(13) 0.158(13) 0.002(9) -0.007(9) -0.012(9)
C36 0.117(9) 0.112(10) 0.108(10) 0.011(8) 0.010(9) -0.006(8)
C37 0.135(14) 0.117(10) 0.123(13) 0.000 0.005(10) 0.000
C38 0.103(12) 0.109(10) 0.085(11) 0.000 -0.003(9) 0.000
C39 0.223(16) 0.231(17) 0.217(15) -0.010(10) 0.012(10) -0.001(10)
C40 0.178(10) 0.175(9) 0.173(9) -0.006(7) -0.004(8) 0.004(7)
C41 0.212(13) 0.209(13) 0.205(13) -0.001(9) -0.001(9) 0.005(9)

loop_
_atom_type_symbol
_atom_type_description
_atom_type_scat_dispersion_real
_atom_type_scat_dispersion_imag
_atom_type_scat_source
C C 0.0033 0.0016 'International Tables Vol C Tables 4.2.6.8 and 6.1.1.4'
H H 0.0000 0.0000 'International Tables Vol C Tables 4.2.6.8 and 6.1.1.4'
N N 0.0061 0.0033 'International Tables Vol C Tables 4.2.6.8 and 6.1.1.4'
O O 0.0106 0.0060 'International Tables Vol C Tables 4.2.6.8 and 6.1.1.4'
Eu Eu -0.1578 3.6682 'International Tables Vol C Tables 4.2.6.8 and 6.1.1.4'
Cd Cd -0.8075 1.2024 'International Tables Vol C Tables 4.2.6.8 and 6.1.1.4'
Cl Cl 0.1484 0.1585 'International Tables Vol C Tables 4.2.6.8 and 6.1.1.4'

loop_
_geom_angle_atom_site_label_1
_geom_angle_atom_site_label_2
_geom_angle_atom_site_label_3
_geom_angle
_geom_angle_site_symmetry_1
_geom_angle_site_symmetry_3
_geom_angle_publ_flag
O13 Eu1 O14 70.5(4) . . ?
O13 Eu1 O13 66.5(5) . 3_655 ?
O14 Eu1 O13 68.6(4) . 3_655 ?
O13 Eu1 O9 141.8(5) . . ?
O14 Eu1 O9 140.2(5) . . ?
O13 Eu1 O9 135.7(5) 3_655 . ?
O13 Eu1 O4 142.7(4) . . ?
O14 Eu1 O4 72.4(4) . . ?
O13 Eu1 O4 103.3(4) 3_655 . ?
O9 Eu1 O4 71.2(5) . . ?
O13 Eu1 O11 101.0(4) . . ?
O14 Eu1 O11 75.6(5) . . ?
O13 Eu1 O11 144.2(4) 3_655 . ?
O9 Eu1 O11 75.2(5) . . ?
O4 Eu1 O11 65.5(4) . . ?
O13 Eu1 O19 74.4(5) . . ?
O14 Eu1 O19 125.9(5) . . ?
O13 Eu1 O19 129.5(5) 3_655 . ?
O9 Eu1 O19 68.3(6) . . ?
O4 Eu1 O19 127.0(5) . . ?
O11 Eu1 O19 72.3(6) . . ?
O13 Eu1 O10 84.7(4) . . ?
O14 Eu1 O10 138.6(4) . . ?
O13 Eu1 O10 71.3(4) 3_655 . ?
O9 Eu1 O10 78.3(5) . . ?
O4 Eu1 O10 127.6(4) . . ?
O11 Eu1 O10 143.3(5) . . ?
O19 Eu1 O10 74.6(6) . . ?
O13 Eu1 O5 133.8(4) . . ?
O14 Eu1 O5 107.8(4) . . ?
O13 Eu1 O5 70.3(4) 3_655 . ?
O9 Eu1 O5 68.4(6) . . ?
O4 Eu1 O5 62.9(4) . . ?
O11 Eu1 O5 123.8(4) . . ?
O19 Eu1 O5 126.2(5) . . ?
O10 Eu1 O5 66.6(4) . . ?
O13 Eu1 Eu2 37.9(3) . . ?
O14 Eu1 Eu2 37.8(2) . . ?
O13 Eu1 Eu2 76.9(3) 3_655 . ?
O9 Eu1 Eu2 147.3(4) . . ?
O4 Eu1 Eu2 105.9(3) . . ?
O11 Eu1 Eu2 74.3(4) . . ?
O19 Eu1 Eu2 91.4(4) . . ?
O10 Eu1 Eu2 122.1(2) . . ?
O5 Eu1 Eu2 140.7(3) . . ?
O13 Eu1 Eu2 75.6(3) . 3_655 ?
O14 Eu1 Eu2 35.6(3) . 3_655 ?
O13 Eu1 Eu2 36.5(3) 3_655 3_655 ?
O9 Eu1 Eu2 142.2(4) . 3_655 ?
O4 Eu1 Eu2 76.8(3) . 3_655 ?
O11 Eu1 Eu2 109.1(3) . 3_655 ?
O19 Eu1 Eu2 149.6(4) . 3_655 ?
O10 Eu1 Eu2 107.4(3) . 3_655 ?
O5 Eu1 Eu2 79.5(3) . 3_655 ?
Eu2 Eu1 Eu2 61.28(4) . 3_655 ?
O13 Eu1 Eu1 34.7(3) . 3_655 ?
O14 Eu1 Eu1 74.6(3) . 3_655 ?
O13 Eu1 Eu1 34.0(2) 3_655 3_655 ?
O9 Eu1 Eu1 144.7(4) . 3_655 ?
O4 Eu1 Eu1 134.2(3) . 3_655 ?
O11 Eu1 Eu1 133.3(3) . 3_655 ?
O19 Eu1 Eu1 98.0(4) . 3_655 ?
O10 Eu1 Eu1 66.6(3) . 3_655 ?
O5 Eu1 Eu1 99.3(3) . 3_655 ?
Eu2 Eu1 Eu1 60.14(2) . 3_655 ?
Eu2 Eu1 Eu1 58.05(2) 3_655 3_655 ?
O17 Eu2 O12 142.1(7) . . ?
O17 Eu2 O15 77.2(8) . . ?
O12 Eu2 O15 113.2(6) . . ?
O17 Eu2 O14 76.0(7) . 3_655 ?
O12 Eu2 O14 139.6(4) . 3_655 ?
O15 Eu2 O14 82.5(6) . 3_655 ?
O17 Eu2 O14 139.3(7) . . ?
O12 Eu2 O14 78.2(5) . . ?
O15 Eu2 O14 80.0(5) . . ?
O14 Eu2 O14 67.9(4) 3_655 . ?
O17 Eu2 O13 114.3(7) . . ?
O12 Eu2 O13 79.7(5) . . ?
O15 Eu2 O13 143.7(6) . . ?
O14 Eu2 O13 68.5(4) 3_655 . ?
O14 Eu2 O13 69.4(4) . . ?
O17 Eu2 O16 74.6(8) . . ?
O12 Eu2 O16 76.2(6) . . ?
O15 Eu2 O16 140.6(6) . . ?
O14 Eu2 O16 116.0(5) 3_655 . ?
O14 Eu2 O16 138.4(5) . . ?
O13 Eu2 O16 74.2(5) . . ?
O17 Eu2 O18 75.5(8) . . ?
O12 Eu2 O18 73.8(6) . . ?
O15 Eu2 O18 72.2(7) . . ?
O14 Eu2 O18 145.2(5) 3_655 . ?
O14 Eu2 O18 127.8(6) . . ?
O13 Eu2 O18 142.9(6) . . ?
O16 Eu2 O18 74.5(7) . . ?
O17 Eu2 Eu1 147.8(6) . . ?
O12 Eu2 Eu1 62.0(4) . . ?
O15 Eu2 Eu1 117.3(5) . . ?
O14 Eu2 Eu1 77.7(2) 3_655 . ?
O14 Eu2 Eu1 37.5(3) . . ?
O13 Eu2 Eu1 37.0(2) . . ?
O16 Eu2 Eu1 101.1(4) . . ?
O18 Eu2 Eu1 135.1(5) . . ?
O17 Eu2 Eu1 86.0(6) . 3_655 ?
O12 Eu2 Eu1 116.0(4) . 3_655 ?
O15 Eu2 Eu1 118.1(5) . 3_655 ?
O14 Eu2 Eu1 35.6(3) 3_655 3_655 ?
O14 Eu2 Eu1 75.7(3) . 3_655 ?
O13 Eu2 Eu1 36.4(3) . 3_655 ?
O16 Eu2 Eu1 86.8(4) . 3_655 ?
O18 Eu2 Eu1 156.5(5) . 3_655 ?
Eu1 Eu2 Eu1 61.81(3) . 3_655 ?
O17 Eu2 Eu2 104.7(6) . 3_655 ?
O12 Eu2 Eu2 113.1(4) . 3_655 ?
O15 Eu2 Eu2 69.3(5) . 3_655 ?
O14 Eu2 Eu2 35.4(2) 3_655 3_655 ?
O14 Eu2 Eu2 35.1(3) . 3_655 ?
O13 Eu2 Eu2 74.4(3) . 3_655 ?
O16 Eu2 Eu2 144.9(4) . 3_655 ?
O18 Eu2 Eu2 140.2(5) . 3_655 ?
Eu1 Eu2 Eu2 60.41(2) . 3_655 ?
Eu1 Eu2 Eu2 58.30(3) 3_655 3_655 ?
O4 Cd1 Cl6 129.9(5) . . ?
O4 Cd1 N1 69.3(5) . . ?
Cl6 Cd1 N1 99.3(5) . . ?
O4 Cd1 Cl1 104.0(4) . . ?
Cl6 Cd1 Cl1 125.5(4) . . ?
N1 Cd1 Cl1 107.6(4) . . ?
O4 Cd1 O11 68.7(5) . . ?
Cl6 Cd1 O11 100.6(5) . . ?
N1 Cd1 O11 137.1(5) . . ?
Cl1 Cd1 O11 90.8(4) . . ?
O5 Cd2 Cl3 137.9(5) . . ?
O5 Cd2 N4 67.7(5) . . ?
Cl3 Cd2 N4 106.9(5) . . ?
O5 Cd2 Cl2 106.0(4) . . ?
Cl3 Cd2 Cl2 116.0(4) . . ?
N4 Cd2 Cl2 99.3(5) . . ?
O5 Cd2 O10 71.2(4) . . ?
Cl3 Cd2 O10 103.5(4) . . ?
N4 Cd2 O10 138.9(5) . . ?
Cl2 Cd2 O10 91.4(4) . . ?
N2 Cd3 N3 72.8(5) . . ?
N2 Cd3 Cl4 108.8(5) . . ?
N3 Cd3 Cl4 103.5(5) . . ?
N2 Cd3 Cl5 142.5(5) . 5_666 ?
N3 Cd3 Cl5 90.8(4) . 5_666 ?
Cl4 Cd3 Cl5 107.8(4) . 5_666 ?
N2 Cd3 Cl5 92.8(5) . . ?
N3 Cd3 Cl5 148.6(5) . . ?
Cl4 Cd3 Cl5 107.5(4) . . ?
Cl5 Cd3 Cl5 84.1(3) 5_666 . ?
Cd3 Cl5 Cd3 95.9(3) 5_666 . ?
C10 N1 N2 107.8(16) . . ?
C10 N1 Cd1 139.2(14) . . ?
N2 N1 Cd1 113.0(10) . . ?
C11 N2 N1 110.3(14) . . ?
C11 N2 Cd3 115.3(12) . . ?
N1 N2 Cd3 133.2(11) . . ?
C12 N3 N4 108.7(15) . . ?
C12 N3 Cd3 116.3(11) . . ?
N4 N3 Cd3 134.2(12) . . ?
C13 N4 N3 111.3(19) . . ?
C13 N4 Cd2 134.2(17) . . ?
N3 N4 Cd2 113.3(11) . . ?
C23 N5 C24 127(5) . . ?
C23 N5 C25 112(3) . . ?
C24 N5 C25 107(4) . . ?
C28 N6 C26 110(4) . . ?
C28 N6 C27 105(4) . . ?
C26 N6 C27 127(4) . . ?
C39 N7 C32 120(3) . . ?
C39 N7 C31 104(2) . . ?
C32 N7 C31 129(3) . . ?
C2 O1 C1 119(2) . . ?
C8 O2 C7 114(2) . . ?
C6 O3 C9 108(3) . . ?
C11 O4 Cd1 115.1(11) . . ?
C11 O4 Eu1 124.4(11) . . ?
Cd1 O4 Eu1 116.3(5) . . ?
C12 O5 Cd2 115.4(10) . . ?
C12 O5 Eu1 118.4(11) . . ?
Cd2 O5 Eu1 114.0(5) . . ?
C16 O6 C20 121(4) . . ?
C17 O7 C21 114(4) . . ?
C18 O8 C22 111(4) . . ?
C25 O9 Eu1 136.1(18) . . ?
C38 O10 Eu1 129.5(14) . . ?
C38 O10 Cd2 122.4(12) . . ?
Eu1 O10 Cd2 105.8(4) . . ?
C36 O11 Cd1 114.0(15) . . ?
C36 O11 Eu1 124.7(14) . . ?
Cd1 O11 Eu1 108.9(6) . . ?
C36 O12 Eu2 145.3(15) . . ?
Eu1 O13 Eu1 111.3(4) . 3_655 ?
Eu1 O13 Eu2 105.0(4) . . ?
Eu1 O13 Eu2 107.1(4) 3_655 . ?
Eu1 O13 H13B 111.1 . . ?
Eu1 O13 H13B 111.1 3_655 . ?
Eu2 O13 H13B 111.1 . . ?
Eu2 O14 Eu1 108.8(5) 3_655 . ?
Eu2 O14 Eu2 109.5(4) 3_655 . ?
Eu1 O14 Eu2 104.7(4) . . ?
Eu2 O14 H14A 111.2 3_655 . ?
Eu1 O14 H14A 111.2 . . ?
Eu2 O14 H14A 111.2 . . ?
C34 O15 Eu2 131(3) . . ?
C28 O16 Eu2 141(2) . . ?
C39 O17 Eu2 127(2) . . ?
C30 O18 Eu2 149(2) . . ?
C30 O18 H18A 109.5 . . ?
Eu2 O18 H18A 92.2 . . ?
C40 O19 Eu1 155.2(18) . . ?
C40 O19 H19B 109.5 . . ?
Eu1 O19 H19B 88.1 . . ?
O1 C1 H1A 109.5 . . ?
O1 C1 H1B 109.5 . . ?
H1A C1 H1B 109.5 . . ?
O1 C1 H1C 109.5 . . ?
H1A C1 H1C 109.5 . . ?
H1B C1 H1C 109.5 . . ?
C7 C2 C3 116(2) . . ?
C7 C2 O1 117(2) . . ?
C3 C2 O1 126(2) . . ?
C2 C3 C4 120(2) . . ?
C2 C3 H3A 120.2 . . ?
C4 C3 H3A 120.2 . . ?
C5 C4 C3 125(3) . . ?
C5 C4 C10 121(2) . . ?
C3 C4 C10 115(2) . . ?
C4 C5 C6 121(3) . . ?
C4 C5 H5A 119.6 . . ?
C6 C5 H5A 119.6 . . ?
O3 C6 C5 132(3) . . ?
O3 C6 C7 116(3) . . ?
C5 C6 C7 110(3) . . ?
C2 C7 C6 129(3) . . ?
C2 C7 O2 116(2) . . ?
C6 C7 O2 115(3) . . ?
O2 C8 H8A 109.5 . . ?
O2 C8 H8B 109.5 . . ?
H8A C8 H8B 109.5 . . ?
O2 C8 H8C 109.5 . . ?
H8A C8 H8C 109.5 . . ?
H8B C8 H8C 109.5 . . ?
O3 C9 H9A 109.5 . . ?
O3 C9 H9B 109.5 . . ?
H9A C9 H9B 109.5 . . ?
O3 C9 H9C 109.5 . . ?
H9A C9 H9C 109.5 . . ?
H9B C9 H9C 109.5 . . ?
N1 C10 C4 122.2(19) . . ?
N1 C10 H10A 118.9 . . ?
C4 C10 H10A 118.9 . . ?
O4 C11 N2 126.9(16) . . ?
O4 C11 C12 114.3(16) . . ?
N2 C11 C12 118.7(15) . . ?
O5 C12 N3 125.6(15) . . ?
O5 C12 C11 118.1(16) . . ?
N3 C12 C11 116.0(15) . . ?
N4 C13 C14 132(3) . . ?
N4 C13 H13A 114.2 . . ?
C14 C13 H13A 114.2 . . ?
C13 C14 C19 127(3) . . ?
C13 C14 C15 114(3) . . ?
C19 C14 C15 118(3) . . ?
C16 C15 C14 113(3) . . ?
C16 C15 H15A 123.5 . . ?
C14 C15 H15A 123.5 . . ?
C15 C16 C17 122(4) . . ?
C15 C16 O6 121(4) . . ?
C17 C16 O6 115(4) . . ?
C18 C17 O7 113(4) . . ?
C18 C17 C16 123(5) . . ?
O7 C17 C16 122(4) . . ?
C17 C18 O8 119(4) . . ?
C17 C18 C19 117(5) . . ?
O8 C18 C19 124(4) . . ?
C14 C19 C18 123(4) . . ?
C14 C19 H19A 118.4 . . ?
C18 C19 H19A 118.4 . . ?
O6 C20 H20A 109.5 . . ?
O6 C20 H20B 109.5 . . ?
H20A C20 H20B 109.5 . . ?
O6 C20 H20C 109.5 . . ?
H20A C20 H20C 109.5 . . ?
H20B C20 H20C 109.5 . . ?
O7 C21 H21A 109.5 . . ?
O7 C21 H21B 109.5 . . ?
H21A C21 H21B 109.5 . . ?
O7 C21 H21C 109.5 . . ?
H21A C21 H21C 109.5 . . ?
H21B C21 H21C 109.5 . . ?
O8 C22 H22A 109.5 . . ?
O8 C22 H22B 109.5 . . ?
H22A C22 H22B 109.5 . . ?
O8 C22 H22C 109.5 . . ?
H22A C22 H22C 109.5 . . ?
H22B C22 H22C 109.5 . . ?
N5 C23 H23A 109.5 . . ?
N5 C23 H23B 109.5 . . ?
H23A C23 H23B 109.5 . . ?
N5 C23 H23C 109.5 . . ?
H23A C23 H23C 109.5 . . ?
H23B C23 H23C 109.5 . . ?
N5 C24 H24A 109.5 . . ?
N5 C24 H24B 109.5 . . ?
H24A C24 H24B 109.5 . . ?
N5 C24 H24C 109.5 . . ?
H24A C24 H24C 109.5 . . ?
H24B C24 H24C 109.5 . . ?
O9 C25 N5 127(3) . . ?
O9 C25 H25A 113.2 . . ?
N5 C25 H25A 119.0 . . ?
N6 C26 H26A 109.5 . . ?
N6 C26 H26B 109.5 . . ?
H26A C26 H26B 109.5 . . ?
N6 C26 H26C 109.5 . . ?
H26A C26 H26C 109.5 . . ?
H26B C26 H26C 109.5 . . ?
N6 C27 H27A 109.5 . . ?
N6 C27 H27B 109.5 . . ?
H27A C27 H27B 109.5 . . ?
N6 C27 H27C 109.5 . . ?
H27A C27 H27C 109.5 . . ?
H27B C27 H27C 109.5 . . ?
N6 C28 O16 130(4) . . ?
N6 C28 H28A 115.2 . . ?
O16 C28 H28A 115.2 . . ?
C30 C29 H29A 109.5 . . ?
C30 C29 H29B 109.5 . . ?
H29A C29 H29B 109.5 . . ?
C30 C29 H29C 109.5 . . ?
H29A C29 H29C 109.5 . . ?
H29B C29 H29C 109.5 . . ?
C29 C30 O18 95(3) . . ?
C29 C30 H30A 112.8 . . ?
O18 C30 H30A 112.8 . . ?
C29 C30 H30B 112.8 . . ?
O18 C30 H30B 112.8 . . ?
H30A C30 H30B 110.2 . . ?
N7 C31 H31A 109.5 . . ?
N7 C31 H31B 109.5 . . ?
H31A C31 H31B 109.5 . . ?
N7 C31 H31C 109.5 . . ?
H31A C31 H31C 109.5 . . ?
H31B C31 H31C 109.5 . . ?
N7 C32 H32A 109.5 . . ?
N7 C32 H32B 109.5 . . ?
H32A C32 H32B 109.5 . . ?
N7 C32 H32C 109.5 . . ?
H32A C32 H32C 109.5 . . ?
H32B C32 H32C 109.5 . . ?
C34 C33 H33A 109.5 . . ?
C34 C33 H33B 109.5 . . ?
H33A C33 H33B 109.5 . . ?
C34 C33 H33C 109.5 . . ?
H33A C33 H33C 109.5 . . ?
H33B C33 H33C 109.5 . . ?
O15 C34 O15 140(5) . 3_655 ?
O15 C34 C33 110(3) . . ?
O15 C34 C33 110(3) 3_655 . ?
C36 C35 H35A 109.5 . . ?
C36 C35 H35B 109.5 . . ?
H35A C35 H35B 109.5 . . ?
C36 C35 H35C 109.5 . . ?
H35A C35 H35C 109.5 . . ?
H35B C35 H35C 109.5 . . ?
O11 C36 O12 116(2) . . ?
O11 C36 C35 123(2) . . ?
O12 C36 C35 121(2) . . ?
C38 C37 H37A 109.5 . . ?
C38 C37 H37B 109.5 . . ?
H37A C37 H37B 109.5 . . ?
C38 C37 H37C 109.5 . . ?
H37A C37 H37C 109.5 . . ?
H37B C37 H37C 109.5 . . ?
O10 C38 O10 127(3) 3_655 . ?
O10 C38 C37 116.7(14) 3_655 . ?
O10 C38 C37 116.7(14) . . ?
O17 C39 N7 100(3) . . ?
O17 C39 H39A 130.0 . . ?
N7 C39 H39A 130.0 . . ?
O19 C40 C41 127(3) . . ?
O19 C40 H40A 105.5 . . ?
C41 C40 H40A 105.5 . . ?
O19 C40 H40B 105.5 . . ?
C41 C40 H40B 105.5 . . ?
H40A C40 H40B 106.1 . . ?
C40 C41 H41A 109.5 . . ?
C40 C41 H41B 109.5 . . ?
H41A C41 H41B 109.5 . . ?
C40 C41 H41C 109.5 . . ?
H41A C41 H41C 109.5 . . ?
H41B C41 H41C 109.5 . . ?

loop_
_geom_bond_atom_site_label_1
_geom_bond_atom_site_label_2
_geom_bond_distance
_geom_bond_site_symmetry_2
_geom_bond_publ_flag
Eu1 O13 2.385(10) . ?
Eu1 O14 2.405(11) . ?
Eu1 O13 2.426(11) 3_655 ?
Eu1 O9 2.467(17) . ?
Eu1 O4 2.480(11) . ?
Eu1 O11 2.485(16) . ?
Eu1 O19 2.491(19) . ?
Eu1 O10 2.492(12) . ?
Eu1 O5 2.539(11) . ?
Eu1 Eu2 3.8245(14) . ?
Eu1 Eu2 3.9089(15) 3_655 ?
Eu1 Eu1 3.9724(18) 3_655 ?
Eu2 O17 2.36(2) . ?
Eu2 O12 2.385(17) . ?
Eu2 O15 2.378(19) . ?
Eu2 O14 2.403(12) 3_655 ?
Eu2 O14 2.424(10) . ?
Eu2 O13 2.434(11) . ?
Eu2 O16 2.440(18) . ?
Eu2 O18 2.57(2) . ?
Eu2 Eu1 3.9089(15) 3_655 ?
Eu2 Eu2 3.942(2) 3_655 ?
Cd1 O4 2.272(13) . ?
Cd1 Cl6 2.324(13) . ?
Cd1 N1 2.383(16) . ?
Cd1 Cl1 2.456(7) . ?
Cd1 O11 2.477(14) . ?
Cd2 O5 2.216(12) . ?
Cd2 Cl3 2.370(8) . ?
Cd2 N4 2.401(17) . ?
Cd2 Cl2 2.426(10) . ?
Cd2 O10 2.511(12) . ?
Cd3 N2 2.283(15) . ?
Cd3 N3 2.327(16) . ?
Cd3 Cl4 2.373(10) . ?
Cd3 Cl5 2.557(8) 5_666 ?
Cd3 Cl5 2.571(9) . ?
Cl5 Cd3 2.557(8) 5_666 ?
N1 C10 1.29(2) . ?
N1 N2 1.44(2) . ?
N2 C11 1.37(2) . ?
N3 C12 1.34(2) . ?
N3 N4 1.43(2) . ?
N4 C13 1.30(3) . ?
N5 C23 1.45(3) . ?
N5 C24 1.51(3) . ?
N5 C25 1.58(5) . ?
N6 C28 1.22(4) . ?
N6 C26 1.37(3) . ?
N6 C27 1.37(4) . ?
N7 C39 1.49(3) . ?
N7 C32 1.49(3) . ?
N7 C31 1.62(4) . ?
O1 C2 1.34(3) . ?
O1 C1 1.42(4) . ?
O2 C8 1.47(4) . ?
O2 C7 1.52(3) . ?
O3 C6 1.39(4) . ?
O3 C9 1.55(5) . ?
O4 C11 1.260(19) . ?
O5 C12 1.285(19) . ?
O6 C16 1.38(5) . ?
O6 C20 1.58(3) . ?
O7 C17 1.34(4) . ?
O7 C21 1.58(3) . ?
O8 C18 1.32(4) . ?
O8 C22 1.60(3) . ?
O9 C25 1.31(3) . ?
O10 C38 1.251(17) . ?
O11 C36 1.29(3) . ?
O12 C36 1.32(3) . ?
O13 Eu1 2.426(11) 3_655 ?
O13 H13B 0.9800 . ?
O14 Eu2 2.403(12) 3_655 ?
O14 H14A 0.9800 . ?
O15 C34 1.21(2) . ?
O16 C28 1.35(2) . ?
O17 C39 1.38(2) . ?
O18 C30 1.62(3) . ?
O18 H18A 0.8200 . ?
O19 C40 1.40(2) . ?
O19 H19B 0.8200 . ?
C1 H1A 0.9600 . ?
C1 H1B 0.9600 . ?
C1 H1C 0.9600 . ?
C2 C7 1.33(3) . ?
C2 C3 1.34(3) . ?
C3 C4 1.40(3) . ?
C3 H3A 0.9300 . ?
C4 C5 1.30(3) . ?
C4 C10 1.50(3) . ?
C5 C6 1.44(4) . ?
C5 H5A 0.9300 . ?
C6 C7 1.46(4) . ?
C8 H8A 0.9600 . ?
C8 H8B 0.9600 . ?
C8 H8C 0.9600 . ?
C9 H9A 0.9600 . ?
C9 H9B 0.9600 . ?
C9 H9C 0.9600 . ?
C10 H10A 0.9300 . ?
C11 C12 1.49(2) . ?
C13 C14 1.36(3) . ?
C13 H13A 0.9300 . ?
C14 C19 1.34(2) . ?
C14 C15 1.47(4) . ?
C15 C16 1.37(3) . ?
C15 H15A 0.9300 . ?
C16 C17 1.38(3) . ?
C17 C18 1.25(4) . ?
C18 C19 1.41(5) . ?
C19 H19A 0.9300 . ?
C20 H20A 0.9600 . ?
C20 H20B 0.9600 . ?
C20 H20C 0.9600 . ?
C21 H21A 0.9600 . ?
C21 H21B 0.9600 . ?
C21 H21C 0.9600 . ?
C22 H22A 0.9600 . ?
C22 H22B 0.9600 . ?
C22 H22C 0.9600 . ?
C23 H23A 0.9600 . ?
C23 H23B 0.9600 . ?
C23 H23C 0.9600 . ?
C24 H24A 0.9600 . ?
C24 H24B 0.9600 . ?
C24 H24C 0.9600 . ?
C25 H25A 0.9300 . ?
C26 H26A 0.9600 . ?
C26 H26B 0.9600 . ?
C26 H26C 0.9600 . ?
C27 H27A 0.9600 . ?
C27 H27B 0.9600 . ?
C27 H27C 0.9600 . ?
C28 H28A 0.9300 . ?
C29 C30 1.53(3) . ?
C29 H29A 0.9600 . ?
C29 H29B 0.9600 . ?
C29 H29C 0.9600 . ?
C30 H30A 0.9700 . ?
C30 H30B 0.9700 . ?
C31 H31A 0.9600 . ?
C31 H31B 0.9600 . ?
C31 H31C 0.9600 . ?
C32 H32A 0.9600 . ?
C32 H32B 0.9600 . ?
C32 H32C 0.9600 . ?
C33 C34 1.48(3) . ?
C33 H33A 0.9600 . ?
C33 H33B 0.9600 . ?
C33 H33C 0.9600 . ?
C34 O15 1.21(2) 3_655 ?
C35 C36 1.463(10) . ?
C35 H35A 0.9600 . ?
C35 H35B 0.9600 . ?
C35 H35C 0.9600 . ?
C37 C38 1.56(5) . ?
C37 H37A 0.9600 . ?
C37 H37B 0.9600 . ?
C37 H37C 0.9600 . ?
C38 O10 1.251(17) 3_655 ?
C39 H39A 0.9300 . ?
C40 C41 1.53(2) . ?
C40 H40A 0.9700 . ?
C40 H40B 0.9700 . ?
C41 H41A 0.9600 . ?
C41 H41B 0.9600 . ?
C41 H41C 0.9600 . ?

loop_
_platon_squeeze_void_nr
_platon_squeeze_void_average_x
_platon_squeeze_void_average_y
_platon_squeeze_void_average_z
_platon_squeeze_void_volume
_platon_squeeze_void_count_electrons
_platon_squeeze_void_content
1 0.500 0.000 0.000 35 27 ' '
2 0.500 0.000 0.500 35 27 ' '
3 0.501 0.190 0.750 252 150 ' '
4 0.550 0.181 0.080 26 11 ' '
5 0.449 0.181 0.419 26 12 ' '
6 0.001 0.310 0.250 252 144 ' '
7 0.950 0.319 0.580 26 11 ' '
8 0.050 0.319 0.919 26 12 ' '
9 1.000 0.500 0.500 35 27 ' '
10 0.000 0.500 1.000 35 27 ' '
11 0.999 0.690 0.750 252 149 ' '
12 0.949 0.681 0.080 26 11 ' '
13 0.051 0.681 0.419 26 12 ' '
14 0.499 0.810 0.250 252 144 ' '
15 0.550 0.819 0.580 26 11 ' '
16 0.449 0.819 0.919 26 12 ' '
